data_4034396
loop_
_publ_author_name
'Karpus, Andrii'
'Daran, Jean-Claude'
'Poli, Rinaldo'
'Mazi\`eres, St\'ephane'
'Destarac, Mathias A.'
'Manoury, Eric'

_publ_section_title
;
 Synthesis of <i>S</i>-Alkyl Phosphinocarbodithioates with Switch between
 P(III) and P(V) Derivatives.
;
_journal_issue 15
_journal_name_full 'The Journal of organic chemistry'
_journal_page_first 9446
_journal_page_last 9453
_journal_paper_doi 10.1021/acs.joc.9b00590
_journal_volume 84
_journal_year 2019
_chemical_formula_moiety 'C17 H27 O P S2'
_chemical_formula_sum 'C17 H27 O P S2'
_chemical_formula_weight 342.47
_space_group_crystal_system monoclinic
_space_group_IT_number 14
_space_group_name_Hall '-P 2yn'
_space_group_name_H-M_alt 'P 1 21/n 1'
_atom_sites_solution_hydrogens geom
_audit_creation_method SHELXL-2014/6
_cell_angle_alpha 90
_cell_angle_beta 102.231(6)
_cell_angle_gamma 90
_cell_formula_units_Z 4
_cell_length_a 11.2529(6)
_cell_length_b 10.6509(6)
_cell_length_c 15.9247(9)
_cell_measurement_reflns_used 7138
_cell_measurement_temperature 173(2)
_cell_measurement_theta_max 29.3320
_cell_measurement_theta_min 4.0030
_cell_volume 1865.31(18)
_computing_cell_refinement CrysAlisPro
_computing_data_collection 'CrysAlisPro (Rigaku Oxford Diffraction, 2015)'
_computing_data_reduction CrysAlisPro
_computing_molecular_graphics
;
ORTEPIII (Burnett & Johnson, 1996); ORTEP-3 for Windows (Farrugia, 1997);
MERCURY (Bruno et al., 2002); PLATON (Spek, 2009)
;
_computing_publication_material 'SHELXL-2014 (Sheldrick, 2014)'
_computing_structure_refinement 'SHELXL-2014 (Sheldrick, 2015)'
_computing_structure_solution 'SHELXT-2013(Sheldrick, 2015)'
_diffrn_ambient_environment N~2~
_diffrn_ambient_temperature 173(2)
_diffrn_detector 'CCD plate'
_diffrn_detector_area_resol_mean 16.1978
_diffrn_detector_type Eos
_diffrn_measured_fraction_theta_full 0.996
_diffrn_measured_fraction_theta_max 0.998
_diffrn_measurement_device 'four-circle diffractometer'
_diffrn_measurement_device_type 'Xcalibur, Eos, Gemini ultra'
_diffrn_radiation_monochromator graphite
_diffrn_radiation_probe x-ray
_diffrn_radiation_type 'Mo K\a'
_diffrn_radiation_wavelength 0.71073
_diffrn_reflns_av_R_equivalents 0.0261
_diffrn_reflns_av_unetI/netI 0.0190
_diffrn_reflns_Laue_measured_fraction_full 0.996
_diffrn_reflns_Laue_measured_fraction_max 0.998
_diffrn_reflns_limit_h_max 14
_diffrn_reflns_limit_h_min -14
_diffrn_reflns_limit_k_max 13
_diffrn_reflns_limit_k_min -12
_diffrn_reflns_limit_l_max 19
_diffrn_reflns_limit_l_min -19
_diffrn_reflns_number 19504
_diffrn_reflns_point_group_measured_fraction_full 0.996
_diffrn_reflns_point_group_measured_fraction_max 0.998
_diffrn_reflns_theta_full 26.400
_diffrn_reflns_theta_max 26.372
_diffrn_reflns_theta_min 3.242
_diffrn_source 'fine-focus sealed X-ray tube'
_diffrn_source_type 'Enhance (Mo) X-ray Source'
_exptl_absorpt_coefficient_mu 0.369
_exptl_absorpt_correction_T_max 1.00000
_exptl_absorpt_correction_T_min 0.77463
_exptl_absorpt_correction_type multi-scan
_exptl_absorpt_process_details
;
Empirical absorption correction using spherical harmonics,
 implemented in SCALE3 ABSPACK scaling algorithm.
CrysAlisPro (Rigaku Oxford Diffraction, 2015)
;
_exptl_crystal_colour pink
_exptl_crystal_density_diffrn 1.220
_exptl_crystal_description box
_exptl_crystal_F_000 736
_exptl_crystal_size_max 0.5
_exptl_crystal_size_mid 0.23
_exptl_crystal_size_min 0.1
_refine_diff_density_max 0.330
_refine_diff_density_min -0.229
_refine_diff_density_rms 0.041
_refine_ls_extinction_method none
_refine_ls_goodness_of_fit_ref 1.031
_refine_ls_hydrogen_treatment constr
_refine_ls_matrix_type full
_refine_ls_number_parameters 197
_refine_ls_number_reflns 3805
_refine_ls_number_restraints 0
_refine_ls_restrained_S_all 1.031
_refine_ls_R_factor_all 0.0332
_refine_ls_R_factor_gt 0.0276
_refine_ls_shift/su_max 0.001
_refine_ls_shift/su_mean 0.000
_refine_ls_structure_factor_coef Fsqd
_refine_ls_weighting_details 'w=1/[\s^2^(Fo^2^)+(0.0301P)^2^+0.8658P] where P=(Fo^2^+2Fc^2^)/3'
_refine_ls_weighting_scheme calc
_refine_ls_wR_factor_gt 0.0667
_refine_ls_wR_factor_ref 0.0699
_reflns_number_gt 3346
_reflns_number_total 3805
_reflns_threshold_expression 'I > 2\s(I)'
_cod_data_source_file jo9b00590_si_001.cif
_cod_data_source_block 6
_cod_original_sg_symbol_H-M 'P 21/n'
_cod_database_code 4034396
_shelx_space_group_comment
;
The symmetry employed for this shelxl refinement is uniquely defined
by the following loop, which should always be used as a source of
symmetry information in preference to the above space-group names.
They are only intended as comments.
;
_shelxl_version_number 2014/6

loop_
_space_group_symop_operation_xyz
'x, y, z'
'-x+1/2, y+1/2, -z+1/2'
'-x, -y, -z'
'x-1/2, -y-1/2, z-1/2'

loop_
_atom_site_label
_atom_site_type_symbol
_atom_site_fract_x
_atom_site_fract_y
_atom_site_fract_z
_atom_site_U_iso_or_equiv
_atom_site_adp_type
_atom_site_occupancy
_atom_site_site_symmetry_order
_atom_site_calc_flag
_atom_site_refinement_flags_posn
_atom_site_refinement_flags_adp
P1 P 0.71535(3) 0.32799(3) 0.43690(2) 0.01848(9) Uani 1 1 d . .
S1 S 0.47769(3) 0.30806(3) 0.47888(2) 0.02204(9) Uani 1 1 d . .
S2 S 0.56504(4) 0.08864(4) 0.38821(3) 0.03064(10) Uani 1 1 d . .
O1 O 0.70742(9) 0.43964(9) 0.49142(7) 0.0281(2) Uani 1 1 d . .
C1 C 0.57944(12) 0.22840(13) 0.43229(8) 0.0198(3) Uani 1 1 d . .
C2 C 0.70714(14) 0.37824(14) 0.32441(9) 0.0264(3) Uani 1 1 d . .
C3 C 0.85056(13) 0.23244(14) 0.48555(10) 0.0266(3) Uani 1 1 d . .
C4 C 0.34471(12) 0.20440(14) 0.46130(9) 0.0224(3) Uani 1 1 d . .
H4 H 0.3729 0.1154 0.4608 0.027 Uiso 1 1 calc R U
C21 C 0.69558(18) 0.27562(17) 0.25611(10) 0.0407(4) Uani 1 1 d . .
H21A H 0.6906 0.3142 0.1996 0.061 Uiso 1 1 calc R U
H21B H 0.6219 0.2264 0.2556 0.061 Uiso 1 1 calc R U
H21C H 0.7668 0.2205 0.2693 0.061 Uiso 1 1 calc R U
C22 C 0.59427(16) 0.46296(17) 0.30233(11) 0.0372(4) Uani 1 1 d . .
H22A H 0.5906 0.5023 0.2462 0.056 Uiso 1 1 calc R U
H22B H 0.5993 0.5282 0.3463 0.056 Uiso 1 1 calc R U
H22C H 0.5210 0.4124 0.3004 0.056 Uiso 1 1 calc R U
C23 C 0.82119(16) 0.45699(17) 0.32385(12) 0.0399(4) Uani 1 1 d . .
H23A H 0.8931 0.4026 0.3357 0.060 Uiso 1 1 calc R U
H23B H 0.8293 0.5222 0.3681 0.060 Uiso 1 1 calc R U
H23C H 0.8140 0.4964 0.2674 0.060 Uiso 1 1 calc R U
C31 C 0.81889(16) 0.15938(18) 0.56124(11) 0.0408(4) Uani 1 1 d . .
H31A H 0.7574 0.0956 0.5392 0.061 Uiso 1 1 calc R U
H31B H 0.7869 0.2175 0.5987 0.061 Uiso 1 1 calc R U
H31C H 0.8922 0.1185 0.5940 0.061 Uiso 1 1 calc R U
C32 C 0.89516(15) 0.14150(16) 0.42449(11) 0.0368(4) Uani 1 1 d . .
H32A H 0.9627 0.0914 0.4568 0.055 Uiso 1 1 calc R U
H32B H 0.9229 0.1892 0.3796 0.055 Uiso 1 1 calc R U
H32C H 0.8285 0.0857 0.3980 0.055 Uiso 1 1 calc R U
C33 C 0.95245(14) 0.32576(17) 0.52263(12) 0.0408(4) Uani 1 1 d . .
H33A H 1.0218 0.2801 0.5567 0.061 Uiso 1 1 calc R U
H33B H 0.9224 0.3866 0.5594 0.061 Uiso 1 1 calc R U
H33C H 0.9781 0.3700 0.4755 0.061 Uiso 1 1 calc R U
C41 C 0.28306(14) 0.22219(16) 0.53722(10) 0.0305(3) Uani 1 1 d . .
H41A H 0.2585 0.3101 0.5400 0.046 Uiso 1 1 calc R U
H41B H 0.3400 0.1997 0.5906 0.046 Uiso 1 1 calc R U
H41C H 0.2111 0.1681 0.5298 0.046 Uiso 1 1 calc R U
C42 C 0.26179(12) 0.23324(13) 0.37558(9) 0.0216(3) Uani 1 1 d . .
C43 C 0.20869(13) 0.35110(14) 0.35965(9) 0.0267(3) Uani 1 1 d . .
H43 H 0.2252 0.4144 0.4026 0.032 Uiso 1 1 calc R U
C44 C 0.13171(14) 0.37665(16) 0.28135(10) 0.0322(3) Uani 1 1 d . .
H44 H 0.0946 0.4569 0.2712 0.039 Uiso 1 1 calc R U
C45 C 0.10867(15) 0.28605(18) 0.21804(10) 0.0383(4) Uani 1 1 d . .
H45 H 0.0568 0.3043 0.1642 0.046 Uiso 1 1 calc R U
C46 C 0.16100(16) 0.16923(18) 0.23305(11) 0.0393(4) Uani 1 1 d . .
H46 H 0.1451 0.1068 0.1895 0.047 Uiso 1 1 calc R U
C47 C 0.23708(14) 0.14234(15) 0.31185(10) 0.0301(3) Uani 1 1 d . .
H47 H 0.2723 0.0612 0.3221 0.036 Uiso 1 1 calc R U

loop_
_atom_site_aniso_label
_atom_site_aniso_U_11
_atom_site_aniso_U_22
_atom_site_aniso_U_33
_atom_site_aniso_U_23
_atom_site_aniso_U_13
_atom_site_aniso_U_12
P1 0.01675(17) 0.01845(18) 0.02090(17) -0.00269(13) 0.00549(13) -0.00007(13)
S1 0.01750(17) 0.02789(19) 0.02152(17) -0.00483(14) 0.00591(13) -0.00037(13)
S2 0.0287(2) 0.02323(19) 0.0425(2) -0.00980(16) 0.01316(17) -0.00409(15)
O1 0.0248(5) 0.0262(6) 0.0335(6) -0.0125(4) 0.0067(4) -0.0015(4)
C1 0.0181(6) 0.0232(7) 0.0182(6) 0.0008(5) 0.0042(5) 0.0009(5)
C2 0.0322(8) 0.0237(7) 0.0257(7) 0.0043(6) 0.0114(6) 0.0011(6)
C3 0.0198(7) 0.0287(8) 0.0308(8) 0.0019(6) 0.0040(6) 0.0035(6)
C4 0.0172(7) 0.0260(7) 0.0251(7) 0.0017(6) 0.0070(5) -0.0016(5)
C21 0.0622(12) 0.0392(10) 0.0233(8) -0.0022(7) 0.0152(8) 0.0020(8)
C22 0.0369(9) 0.0377(9) 0.0363(9) 0.0123(7) 0.0062(7) 0.0085(7)
C23 0.0394(10) 0.0362(9) 0.0492(10) 0.0125(8) 0.0211(8) -0.0025(8)
C31 0.0353(9) 0.0511(11) 0.0334(9) 0.0149(8) 0.0017(7) 0.0062(8)
C32 0.0309(9) 0.0326(9) 0.0481(10) 0.0007(7) 0.0108(7) 0.0119(7)
C33 0.0201(8) 0.0445(10) 0.0536(11) -0.0044(8) -0.0020(7) -0.0003(7)
C41 0.0245(8) 0.0432(9) 0.0263(7) 0.0047(7) 0.0105(6) 0.0007(7)
C42 0.0167(6) 0.0269(7) 0.0226(7) -0.0005(6) 0.0070(5) -0.0047(5)
C43 0.0268(8) 0.0284(8) 0.0250(7) -0.0018(6) 0.0057(6) -0.0022(6)
C44 0.0269(8) 0.0377(9) 0.0312(8) 0.0064(7) 0.0043(6) 0.0024(7)
C45 0.0281(8) 0.0593(12) 0.0248(8) -0.0006(8) -0.0008(6) -0.0061(8)
C46 0.0350(9) 0.0492(11) 0.0320(9) -0.0159(8) 0.0032(7) -0.0128(8)
C47 0.0272(8) 0.0286(8) 0.0354(8) -0.0067(7) 0.0086(6) -0.0056(6)

loop_
_atom_type_symbol
_atom_type_description
_atom_type_scat_dispersion_real
_atom_type_scat_dispersion_imag
_atom_type_scat_source
C C 0.0033 0.0016 'International Tables Vol C Tables 4.2.6.8 and 6.1.1.4'
H H 0.0000 0.0000 'International Tables Vol C Tables 4.2.6.8 and 6.1.1.4'
O O 0.0106 0.0060 'International Tables Vol C Tables 4.2.6.8 and 6.1.1.4'
P P 0.1023 0.0942 'International Tables Vol C Tables 4.2.6.8 and 6.1.1.4'
S S 0.1246 0.1234 'International Tables Vol C Tables 4.2.6.8 and 6.1.1.4'

loop_
_geom_angle_atom_site_label_1
_geom_angle_atom_site_label_2
_geom_angle_atom_site_label_3
_geom_angle
O1 P1 C1 109.31(6)
O1 P1 C2 109.68(7)
C1 P1 C2 104.82(6)
O1 P1 C3 109.87(6)
C1 P1 C3 107.44(7)
C2 P1 C3 115.47(7)
C1 S1 C4 103.55(7)
S2 C1 S1 128.32(8)
S2 C1 P1 122.93(8)
S1 C1 P1 108.74(7)
C21 C2 C23 109.39(14)
C21 C2 C22 108.39(14)
C23 C2 C22 109.23(13)
C21 C2 P1 117.44(11)
C23 C2 P1 107.04(11)
C22 C2 P1 105.08(10)
C32 C3 C33 109.57(13)
C32 C3 C31 109.83(14)
C33 C3 C31 107.68(14)
C32 C3 P1 115.57(11)
C33 C3 P1 106.51(11)
C31 C3 P1 107.37(10)
C42 C4 C41 113.09(11)
C42 C4 S1 110.07(9)
C41 C4 S1 107.30(10)
C42 C4 H4 108.8
C41 C4 H4 108.8
S1 C4 H4 108.8
C2 C21 H21A 109.5
C2 C21 H21B 109.5
H21A C21 H21B 109.5
C2 C21 H21C 109.5
H21A C21 H21C 109.5
H21B C21 H21C 109.5
C2 C22 H22A 109.5
C2 C22 H22B 109.5
H22A C22 H22B 109.5
C2 C22 H22C 109.5
H22A C22 H22C 109.5
H22B C22 H22C 109.5
C2 C23 H23A 109.5
C2 C23 H23B 109.5
H23A C23 H23B 109.5
C2 C23 H23C 109.5
H23A C23 H23C 109.5
H23B C23 H23C 109.5
C3 C31 H31A 109.5
C3 C31 H31B 109.5
H31A C31 H31B 109.5
C3 C31 H31C 109.5
H31A C31 H31C 109.5
H31B C31 H31C 109.5
C3 C32 H32A 109.5
C3 C32 H32B 109.5
H32A C32 H32B 109.5
C3 C32 H32C 109.5
H32A C32 H32C 109.5
H32B C32 H32C 109.5
C3 C33 H33A 109.5
C3 C33 H33B 109.5
H33A C33 H33B 109.5
C3 C33 H33C 109.5
H33A C33 H33C 109.5
H33B C33 H33C 109.5
C4 C41 H41A 109.5
C4 C41 H41B 109.5
H41A C41 H41B 109.5
C4 C41 H41C 109.5
H41A C41 H41C 109.5
H41B C41 H41C 109.5
C47 C42 C43 119.00(14)
C47 C42 C4 120.53(13)
C43 C42 C4 120.47(13)
C44 C43 C42 120.26(14)
C44 C43 H43 119.9
C42 C43 H43 119.9
C45 C44 C43 120.32(15)
C45 C44 H44 119.8
C43 C44 H44 119.8
C46 C45 C44 119.89(15)
C46 C45 H45 120.1
C44 C45 H45 120.1
C45 C46 C47 120.14(15)
C45 C46 H46 119.9
C47 C46 H46 119.9
C42 C47 C46 120.39(15)
C42 C47 H47 119.8
C46 C47 H47 119.8

loop_
_geom_bond_atom_site_label_1
_geom_bond_atom_site_label_2
_geom_bond_distance
P1 O1 1.4862(10)
P1 C1 1.8498(14)
P1 C2 1.8532(15)
P1 C3 1.8578(15)
S1 C1 1.7150(14)
S1 C4 1.8328(14)
S2 C1 1.6391(14)
C2 C21 1.528(2)
C2 C23 1.535(2)
C2 C22 1.537(2)
C3 C32 1.530(2)
C3 C33 1.538(2)
C3 C31 1.539(2)
C4 C42 1.5128(19)
C4 C41 1.5278(19)
C4 H4 1.0000
C21 H21A 0.9800
C21 H21B 0.9800
C21 H21C 0.9800
C22 H22A 0.9800
C22 H22B 0.9800
C22 H22C 0.9800
C23 H23A 0.9800
C23 H23B 0.9800
C23 H23C 0.9800
C31 H31A 0.9800
C31 H31B 0.9800
C31 H31C 0.9800
C32 H32A 0.9800
C32 H32B 0.9800
C32 H32C 0.9800
C33 H33A 0.9800
C33 H33B 0.9800
C33 H33C 0.9800
C41 H41A 0.9800
C41 H41B 0.9800
C41 H41C 0.9800
C42 C47 1.387(2)
C42 C43 1.390(2)
C43 C44 1.386(2)
C43 H43 0.9500
C44 C45 1.380(2)
C44 H44 0.9500
C45 C46 1.376(3)
C45 H45 0.9500
C46 C47 1.391(2)
C46 H46 0.9500
C47 H47 0.9500

loop_
_geom_hbond_atom_site_label_D
_geom_hbond_atom_site_label_H
_geom_hbond_atom_site_label_A
_geom_hbond_distance_DH
_geom_hbond_distance_HA
_geom_hbond_distance_DA
_geom_hbond_angle_DHA
C4 H4 S2 1.00 2.67 3.2008(14) 113.0
C21 H21B S2 0.98 2.76 3.4436(18) 127.7
C31 H31A S2 0.98 2.88 3.6035(19) 131.8
C32 H32C S2 0.98 2.94 3.6798(18) 133.5
C4 H4 S2 1.00 2.67 3.2008(14) 113.0
C21 H21B S2 0.98 2.76 3.4436(18) 127.7
C31 H31A S2 0.98 2.88 3.6035(19) 131.8
C32 H32C S2 0.98 2.94 3.6798(18) 133.5
